data_7009218
loop_
_publ_author_name
'Gr\"oer, Thomas'
'Scheer, Manfred'

_publ_section_title
;
 Structure and reactivity of transition metal substituted
 dichloroantimony and dichlorobismuth complexes&#x200A;&#x2020;
;
_journal_issue 5
_journal_name_full 'Journal of the Chemical Society, Dalton Transactions'
_journal_page_first 647
_journal_paper_doi 10.1039/a909394j
_journal_year 2000
_chemical_formula_sum 'C15 H21 Bi Cl2 Fe O2'
_chemical_formula_weight 569.05
_chemical_name_systematic
; 
 ? 
;
_space_group_IT_number 82
_symmetry_cell_setting tetragonal
_symmetry_space_group_name_Hall 'I -4'
_symmetry_space_group_name_H-M 'I -4'
_atom_sites_solution_hydrogens geom
_atom_sites_solution_primary direct
_atom_sites_solution_secondary difmap
_audit_creation_method SHELXL-97
_cell_angle_alpha 90.00
_cell_angle_beta 90.00
_cell_angle_gamma 90.00
_cell_formula_units_Z 8
_cell_length_a 20.936(3)
_cell_length_b 20.936(3)
_cell_length_c 8.8426(18)
_cell_measurement_reflns_used 1522
_cell_measurement_temperature 200(1)
_cell_measurement_theta_max 25.85
_cell_measurement_theta_min 2.50
_cell_volume 3875.9(11)
_computing_cell_refinement 'STOE IPDS software'
_computing_data_collection 'STOE IPDS software'
_computing_data_reduction 'STOE IPDS software'
_computing_molecular_graphics SIEMENS-XP
_computing_publication_material SHELXL-97
_computing_structure_refinement 'SHELXL-97 (Sheldrick, 1997)'
_computing_structure_solution 'SHELXS-97 (Sheldrick, 1990)'
_diffrn_ambient_temperature 200(1)
_diffrn_measured_fraction_theta_full 0.998
_diffrn_measured_fraction_theta_max 0.998
_diffrn_measurement_device_type 'Stoe IPDS'
_diffrn_radiation_monochromator graphite
_diffrn_radiation_source 'fine-focus sealed tube'
_diffrn_radiation_type MoK\a
_diffrn_radiation_wavelength 0.71073
_diffrn_reflns_av_R_equivalents 0.0579
_diffrn_reflns_av_sigmaI/netI 0.0551
_diffrn_reflns_limit_h_max 25
_diffrn_reflns_limit_h_min -25
_diffrn_reflns_limit_k_max 25
_diffrn_reflns_limit_k_min -25
_diffrn_reflns_limit_l_max 10
_diffrn_reflns_limit_l_min -10
_diffrn_reflns_number 11852
_diffrn_reflns_theta_full 25.82
_diffrn_reflns_theta_max 25.82
_diffrn_reflns_theta_min 2.50
_exptl_absorpt_coefficient_mu 10.092
_exptl_absorpt_correction_type numerical
_exptl_crystal_colour red
_exptl_crystal_density_diffrn 1.950
_exptl_crystal_density_method 'not measured'
_exptl_crystal_description stick
_exptl_crystal_F_000 2160
_exptl_crystal_size_max 0.30
_exptl_crystal_size_mid 0.04
_exptl_crystal_size_min 0.04
_refine_diff_density_max 0.855
_refine_diff_density_min -0.655
_refine_diff_density_rms 0.133
_refine_ls_abs_structure_details 'Flack H D (1983), Acta Cryst. A39, 876-881'
_refine_ls_abs_structure_Flack -0.035(9)
_refine_ls_extinction_method none
_refine_ls_goodness_of_fit_ref 0.958
_refine_ls_hydrogen_treatment riding
_refine_ls_matrix_type full
_refine_ls_number_parameters 196
_refine_ls_number_reflns 3727
_refine_ls_number_restraints 0
_refine_ls_restrained_S_all 0.958
_refine_ls_R_factor_all 0.0383
_refine_ls_R_factor_gt 0.0306
_refine_ls_shift/su_max 0.005
_refine_ls_shift/su_mean 0.000
_refine_ls_structure_factor_coef Fsqd
_refine_ls_weighting_details 'calc w=1/[\s^2^(Fo^2^)+(0.0347P)^2^+0.0000P] where P=(Fo^2^+2Fc^2^)/3'
_refine_ls_weighting_scheme calc
_refine_ls_wR_factor_gt 0.0648
_refine_ls_wR_factor_ref 0.0666
_reflns_number_gt 3267
_reflns_number_total 3727
_reflns_threshold_expression >2sigma(I)
_cod_data_source_file a909394j.txt
_cod_data_source_block tet1
_cod_depositor_comments
;
The following automatic conversions were performed:
'_atom_site_symetry_multiplicity' tag replaced with
'_atom_site_symmetry_multiplicity'.

Automatic conversion script
Id: cif_correct_tags 1440 2010-10-19 06:21:57Z saulius 
;
_cod_original_sg_symbol_H-M I-4
_cod_database_code 7009218

loop_
_symmetry_equiv_pos_as_xyz
'x, y, z'
'-x, -y, z'
'y, -x, -z'
'-y, x, -z'
'x+1/2, y+1/2, z+1/2'
'-x+1/2, -y+1/2, z+1/2'
'y+1/2, -x+1/2, -z+1/2'
'-y+1/2, x+1/2, -z+1/2'

loop_
_atom_site_label
_atom_site_type_symbol
_atom_site_fract_x
_atom_site_fract_y
_atom_site_fract_z
_atom_site_U_iso_or_equiv
_atom_site_adp_type
_atom_site_occupancy
_atom_site_symmetry_multiplicity
_atom_site_calc_flag
_atom_site_refinement_flags
_atom_site_disorder_assembly
_atom_site_disorder_group
Bi Bi 0.230337(13) 0.247505(13) 0.35640(3) 0.02595(8) Uani 1 1 d . . .
Fe Fe 0.10958(5) 0.27296(5) 0.34829(17) 0.0301(2) Uani 1 1 d . . .
Cl1 Cl 0.26686(10) 0.33550(10) 0.1669(3) 0.0343(5) Uani 1 1 d . . .
Cl2 Cl 0.26420(12) 0.32952(10) 0.5745(3) 0.0412(5) Uani 1 1 d . . .
C1 C 0.1126(4) 0.2836(4) 0.1507(13) 0.044(2) Uani 1 1 d . . .
O1 O 0.1157(4) 0.2905(4) 0.0218(9) 0.061(2) Uani 1 1 d . . .
C2 C 0.1299(4) 0.3540(4) 0.3762(12) 0.040(2) Uani 1 1 d . . .
O2 O 0.1414(3) 0.4069(3) 0.3955(9) 0.060(2) Uani 1 1 d . . .
C3 C 0.0116(3) 0.2471(4) 0.3712(13) 0.039(2) Uani 1 1 d . . .
H3 H -0.0211 0.2624 0.3061 0.046 Uiso 1 1 calc R . .
C4 C 0.0490(4) 0.1904(4) 0.3483(16) 0.043(2) Uani 1 1 d . . .
C5 C 0.0925(5) 0.1866(5) 0.4641(14) 0.054(3) Uani 1 1 d . . .
H5 H 0.1233 0.1537 0.4771 0.064 Uiso 1 1 calc R . .
C6 C 0.0837(4) 0.2400(4) 0.5612(11) 0.036(2) Uani 1 1 d . . .
H6 H 0.1086 0.2497 0.6481 0.044 Uiso 1 1 calc R . .
C7 C 0.0318(4) 0.2760(5) 0.5065(11) 0.036(2) Uani 1 1 d . . .
C8 C -0.0025(4) 0.3301(5) 0.5860(11) 0.042(2) Uani 1 1 d . . .
C9 C -0.0583(5) 0.2981(7) 0.6736(17) 0.074(4) Uani 1 1 d . . .
H9A H -0.0862 0.3312 0.7158 0.112 Uiso 1 1 calc R . .
H9B H -0.0410 0.2719 0.7557 0.112 Uiso 1 1 calc R . .
H9C H -0.0829 0.2710 0.6044 0.112 Uiso 1 1 calc R . .
C10 C 0.0407(6) 0.3650(6) 0.7004(13) 0.058(3) Uani 1 1 d . . .
H10A H 0.0152 0.3958 0.7581 0.087 Uiso 1 1 calc R . .
H10B H 0.0747 0.3876 0.6461 0.087 Uiso 1 1 calc R . .
H10C H 0.0597 0.3338 0.7698 0.087 Uiso 1 1 calc R . .
C11 C -0.0315(6) 0.3770(6) 0.4749(15) 0.068(3) Uani 1 1 d . . .
H11A H -0.0577 0.4081 0.5297 0.101 Uiso 1 1 calc R . .
H11B H -0.0581 0.3539 0.4021 0.101 Uiso 1 1 calc R . .
H11C H 0.0027 0.3994 0.4210 0.101 Uiso 1 1 calc R . .
C12 C 0.0334(7) 0.1383(6) 0.232(2) 0.085(5) Uani 1 1 d . . .
C13 C 0.0904(8) 0.0887(8) 0.226(3) 0.155(11) Uani 1 1 d . . .
H13A H 0.1307 0.1115 0.2091 0.233 Uiso 1 1 calc R . .
H13B H 0.0833 0.0584 0.1433 0.233 Uiso 1 1 calc R . .
H13C H 0.0927 0.0655 0.3221 0.233 Uiso 1 1 calc R . .
C14 C -0.0230(7) 0.1024(6) 0.2988(19) 0.098(6) Uani 1 1 d . . .
H14A H -0.0089 0.0784 0.3879 0.147 Uiso 1 1 calc R . .
H14B H -0.0402 0.0727 0.2233 0.147 Uiso 1 1 calc R . .
H14C H -0.0562 0.1329 0.3283 0.147 Uiso 1 1 calc R . .
C15 C 0.0167(14) 0.1658(10) 0.079(2) 0.177(13) Uani 1 1 d . . .
H15A H 0.0036 0.1312 0.0109 0.265 Uiso 1 1 calc R . .
H15B H 0.0540 0.1876 0.0367 0.265 Uiso 1 1 calc R . .
H15C H -0.0185 0.1963 0.0901 0.265 Uiso 1 1 calc R . .

loop_
_atom_site_aniso_label
_atom_site_aniso_U_11
_atom_site_aniso_U_22
_atom_site_aniso_U_33
_atom_site_aniso_U_23
_atom_site_aniso_U_13
_atom_site_aniso_U_12
Bi 0.02658(16) 0.02984(16) 0.02142(12) 0.00141(17) -0.00037(12) 0.00112(17)
Fe 0.0269(5) 0.0339(6) 0.0297(6) -0.0009(7) 0.0001(6) 0.0004(4)
Cl1 0.0436(11) 0.0300(10) 0.0293(13) 0.0009(9) 0.0085(10) -0.0028(8)
Cl2 0.0581(15) 0.0338(11) 0.0316(12) -0.0009(10) -0.0131(11) -0.0033(9)
C1 0.042(5) 0.056(5) 0.034(6) 0.004(5) -0.027(6) 0.009(4)
O1 0.058(5) 0.084(6) 0.041(5) 0.010(4) -0.011(4) 0.006(4)
C2 0.041(4) 0.035(5) 0.044(6) 0.000(4) 0.006(5) 0.008(4)
O2 0.066(4) 0.037(4) 0.078(7) 0.007(3) 0.015(4) 0.001(3)
C3 0.017(3) 0.050(5) 0.049(6) -0.013(5) -0.001(4) 0.000(3)
C4 0.026(4) 0.039(5) 0.066(7) -0.008(6) 0.004(5) -0.015(4)
C5 0.039(5) 0.033(5) 0.089(9) 0.018(6) 0.035(6) -0.007(4)
C6 0.023(4) 0.053(5) 0.033(5) 0.008(4) -0.002(4) -0.002(4)
C7 0.026(4) 0.050(5) 0.031(5) -0.002(4) 0.003(4) -0.005(4)
C8 0.028(5) 0.064(6) 0.034(5) -0.018(5) 0.007(4) -0.006(4)
C9 0.056(7) 0.090(9) 0.077(11) -0.022(7) 0.043(7) -0.005(7)
C10 0.065(7) 0.067(7) 0.041(6) -0.022(5) 0.001(5) -0.008(6)
C11 0.062(7) 0.072(8) 0.069(9) -0.027(7) -0.002(6) 0.014(6)
C12 0.071(8) 0.064(8) 0.121(14) -0.055(9) 0.044(9) -0.009(6)
C13 0.093(11) 0.114(13) 0.26(3) -0.119(15) 0.105(15) -0.034(10)
C14 0.094(10) 0.063(8) 0.137(15) -0.059(9) 0.047(9) -0.051(8)
C15 0.31(3) 0.143(17) 0.080(13) -0.070(13) 0.030(17) -0.15(2)

loop_
_atom_type_symbol
_atom_type_description
_atom_type_scat_dispersion_real
_atom_type_scat_dispersion_imag
_atom_type_scat_source
C C 0.0033 0.0016 'International Tables Vol C Tables 4.2.6.8 and 6.1.1.4'
H H 0.0000 0.0000 'International Tables Vol C Tables 4.2.6.8 and 6.1.1.4'
O O 0.0106 0.0060 'International Tables Vol C Tables 4.2.6.8 and 6.1.1.4'
Cl Cl 0.1484 0.1585 'International Tables Vol C Tables 4.2.6.8 and 6.1.1.4'
Fe Fe 0.3463 0.8444 'International Tables Vol C Tables 4.2.6.8 and 6.1.1.4'
Bi Bi -4.1077 10.2566 'International Tables Vol C Tables 4.2.6.8 and 6.1.1.4'

loop_
_geom_angle_atom_site_label_1
_geom_angle_atom_site_label_2
_geom_angle_atom_site_label_3
_geom_angle
_geom_angle_site_symmetry_1
_geom_angle_site_symmetry_3
_geom_angle_publ_flag
Fe Bi Cl1 97.09(6) . . ?
Fe Bi Cl2 98.44(6) . . ?
Cl1 Bi Cl2 86.10(7) . . ?
Fe Bi Cl2 97.25(6) . 6_554 ?
Cl1 Bi Cl2 80.37(7) . 6_554 ?
Cl2 Bi Cl2 160.41(4) . 6_554 ?
C1 Fe C2 90.5(5) . . ?
C1 Fe C6 161.8(4) . . ?
C2 Fe C6 104.8(4) . . ?
C1 Fe C5 126.6(5) . . ?
C2 Fe C5 142.8(5) . . ?
C6 Fe C5 39.7(4) . . ?
C1 Fe C3 99.3(4) . . ?
C2 Fe C3 117.5(4) . . ?
C6 Fe C3 65.1(4) . . ?
C5 Fe C3 64.7(4) . . ?
C1 Fe C4 97.1(5) . . ?
C2 Fe C4 156.4(4) . . ?
C6 Fe C4 65.0(5) . . ?
C5 Fe C4 37.6(5) . . ?
C3 Fe C4 39.2(3) . . ?
C1 Fe C7 132.0(4) . . ?
C2 Fe C7 93.6(4) . . ?
C6 Fe C7 38.9(3) . . ?
C5 Fe C7 65.2(4) . . ?
C3 Fe C7 38.4(4) . . ?
C4 Fe C7 64.9(4) . . ?
C1 Fe Bi 91.1(3) . . ?
C2 Fe Bi 87.6(3) . . ?
C6 Fe Bi 99.3(2) . . ?
C5 Fe Bi 88.6(3) . . ?
C3 Fe Bi 152.4(3) . . ?
C4 Fe Bi 114.4(2) . . ?
C7 Fe Bi 136.8(3) . . ?
Bi Cl2 Bi 105.45(7) . 6 ?
O1 C1 Fe 178.9(8) . . ?
O2 C2 Fe 178.1(8) . . ?
C7 C3 C4 108.2(9) . . ?
C7 C3 Fe 71.5(5) . . ?
C4 C3 Fe 70.9(4) . . ?
C5 C4 C3 107.7(10) . . ?
C5 C4 C12 126.9(10) . . ?
C3 C4 C12 124.5(11) . . ?
C5 C4 Fe 69.8(5) . . ?
C3 C4 Fe 69.9(4) . . ?
C12 C4 Fe 134.3(9) . . ?
C4 C5 C6 108.6(8) . . ?
C4 C5 Fe 72.6(6) . . ?
C6 C5 Fe 69.0(5) . . ?
C7 C6 C5 108.2(9) . . ?
C7 C6 Fe 73.3(5) . . ?
C5 C6 Fe 71.3(5) . . ?
C3 C7 C6 107.1(8) . . ?
C3 C7 C8 125.0(8) . . ?
C6 C7 C8 127.4(9) . . ?
C3 C7 Fe 70.2(5) . . ?
C6 C7 Fe 67.9(5) . . ?
C8 C7 Fe 133.2(7) . . ?
C11 C8 C7 111.9(8) . . ?
C11 C8 C10 110.7(9) . . ?
C7 C8 C10 112.3(8) . . ?
C11 C8 C9 107.6(9) . . ?
C7 C8 C9 105.4(8) . . ?
C10 C8 C9 108.6(9) . . ?
C15 C12 C14 110.9(16) . . ?
C15 C12 C4 112.3(12) . . ?
C14 C12 C4 104.7(11) . . ?
C15 C12 C13 113.4(16) . . ?
C14 C12 C13 105.9(13) . . ?
C4 C12 C13 109.1(13) . . ?

loop_
_geom_bond_atom_site_label_1
_geom_bond_atom_site_label_2
_geom_bond_distance
_geom_bond_site_symmetry_2
_geom_bond_publ_flag
Bi Fe 2.5847(11) . ?
Bi Cl1 2.605(2) . ?
Bi Cl2 2.678(2) . ?
Bi Cl2 2.971(3) 6_554 ?
Fe C1 1.762(12) . ?
Fe C2 1.766(9) . ?
Fe C6 2.077(9) . ?
Fe C5 2.109(9) . ?
Fe C3 2.131(7) . ?
Fe C4 2.145(8) . ?
Fe C7 2.147(9) . ?
Cl2 Bi 2.971(3) 6 ?
C1 O1 1.150(13) . ?
C2 O2 1.146(11) . ?
C3 C7 1.406(14) . ?
C3 C4 1.436(12) . ?
C4 C5 1.372(17) . ?
C4 C12 1.536(17) . ?
C5 C6 1.422(14) . ?
C6 C7 1.408(12) . ?
C7 C8 1.515(13) . ?
C8 C11 1.516(16) . ?
C8 C10 1.541(13) . ?
C8 C9 1.553(14) . ?
C12 C15 1.51(3) . ?
C12 C14 1.520(18) . ?
C12 C13 1.58(2) . ?
